data_7154824
loop_
_publ_author_name
'Bykova, Tetiana'
'Al-Maharik, Nawaf'
'Slawin, Alexandra M. Z.'
'O'Hagan, David'

_publ_section_title
;
 Multicomponent reactions of methyl substituted all-cis
 tetrafluorocyclohexane aldehydes.
;
_journal_issue 3
_journal_name_full 'Organic &amp; biomolecular chemistry'
_journal_page_first 1117
_journal_page_last 1123
_journal_paper_doi 10.1039/c5ob02334c
_journal_volume 14
_journal_year 2016
_chemical_absolute_configuration syn
_chemical_formula_moiety 'C15 H18 F4 O'
_chemical_formula_sum 'C15 H18 F4 O'
_chemical_formula_weight 290.30
_space_group_crystal_system orthorhombic
_space_group_IT_number 29
_space_group_name_Hall 'P 2c -2ac'
_space_group_name_H-M_alt 'P c a 21'
_symmetry_space_group_name_Hall 'P 2c -2ac'
_symmetry_space_group_name_H-M 'P c a 21'
_atom_sites_solution_hydrogens geom
_atom_sites_solution_primary direct
_atom_sites_solution_secondary difmap
_audit_creation_date 2014-12-18
_audit_creation_method 'by CrystalStructure 4.1'
_audit_update_record
;
2015-11-12 deposited with the CCDC.
2015-11-30 downloaded from the CCDC.
;
_cell_angle_alpha 90.0000
_cell_angle_beta 90.0000
_cell_angle_gamma 90.0000
_cell_formula_units_Z 8
_cell_length_a 22.574(2)
_cell_length_b 6.3537(8)
_cell_length_c 19.1603(19)
_cell_measurement_reflns_used 3194
_cell_measurement_temperature 125
_cell_measurement_theta_max 75.40
_cell_measurement_theta_min 24.20
_cell_volume 2748.1(5)
_computing_cell_refinement 'CrystalClear-SM Expert 2.1 b32'
_computing_data_collection 'CrystalClear-SM Expert 2.1 b32 (Rigaku, 2014)'
_computing_data_reduction 'CrystalClear-SM Expert 2.1 b32'
_computing_molecular_graphics 'CrystalStructure 4.1'
_computing_publication_material 'CrystalStructure 4.1 (Rigaku, 2014)'
_computing_structure_refinement 'SHELXL2013 (Sheldrick, 2008)'
_computing_structure_solution 'Superflip (Palatinus, et al., 2007)'
_diffrn_ambient_temperature 125
_diffrn_detector_area_resol_mean 5.814
_diffrn_measured_fraction_theta_full 0.999
_diffrn_measured_fraction_theta_max 0.998
_diffrn_measurement_device_type 'Rigaku XtaLAB P200'
_diffrn_measurement_method \w
_diffrn_radiation_type 'Cu K\a'
_diffrn_radiation_wavelength 1.54187
_diffrn_reflns_av_R_equivalents 0.0829
_diffrn_reflns_laue_measured_fraction_full 0.999
_diffrn_reflns_laue_measured_fraction_max 0.998
_diffrn_reflns_limit_h_max 26
_diffrn_reflns_limit_h_min -26
_diffrn_reflns_limit_k_max 7
_diffrn_reflns_limit_k_min -7
_diffrn_reflns_limit_l_max 23
_diffrn_reflns_limit_l_min -23
_diffrn_reflns_number 26681
_diffrn_reflns_point_group_measured_fraction_full 0.981
_diffrn_reflns_point_group_measured_fraction_max 0.980
_diffrn_reflns_theta_full 67.687
_diffrn_reflns_theta_max 68.345
_diffrn_reflns_theta_min 3.917
_diffrn_standards_number 0
_exptl_absorpt_coefficient_mu 1.065
_exptl_absorpt_correction_T_max 0.948
_exptl_absorpt_correction_T_min 0.594
_exptl_absorpt_correction_type multi-scan
_exptl_absorpt_process_details 'REQAB (Rigaku, 1998)'
_exptl_crystal_colour colorless
_exptl_crystal_density_diffrn 1.403
_exptl_crystal_density_method 'not measured'
_exptl_crystal_description prism
_exptl_crystal_F_000 1216.00
_exptl_crystal_size_max 0.200
_exptl_crystal_size_mid 0.050
_exptl_crystal_size_min 0.050
_refine_diff_density_max 2.58
_refine_diff_density_min -0.47
_refine_ls_abs_structure_details
;
 Flack x determined using 1747 quotients [(I+)-(I-)]/[(I+)+(I-)]
 (Parsons, Flack and Wagner, Acta Cryst. B69 (2013) 249-259).
;
_refine_ls_abs_structure_Flack 0.8(10)
_refine_ls_extinction_method none
_refine_ls_goodness_of_fit_ref 1.547
_refine_ls_hydrogen_treatment constr
_refine_ls_number_parameters 363
_refine_ls_number_reflns 4955
_refine_ls_number_restraints 1
_refine_ls_R_factor_all 0.1709
_refine_ls_R_factor_gt 0.1577
_refine_ls_shift/su_max 0.000
_refine_ls_structure_factor_coef Fsqd
_refine_ls_weighting_details 'w = 1/[\s^2^(Fo^2^)+(0.2000P)^2^] where P=(Fo^2^+2Fc^2^)/3'
_refine_ls_weighting_scheme calc
_refine_ls_wR_factor_gt 0.3205
_refine_ls_wR_factor_ref 0.3507
_reflns_number_gt 4269
_reflns_number_total 4955
_reflns_threshold_expression F^2^>2.0\s(F^2^)
_cod_data_source_file c5ob02334c2.cif
_cod_data_source_block 12b
_cod_depositor_comments 'Adding full bibliography for 7154823--7154832.cif.'
_cod_database_code 7154824

loop_
_space_group_symop_id
_space_group_symop_operation_xyz
1 +X,+Y,+Z
2 1/2-X,+Y,1/2+Z
3 1/2+X,-Y,+Z
4 -X,-Y,1/2+Z

loop_
_atom_site_label
_atom_site_type_symbol
_atom_site_fract_x
_atom_site_fract_y
_atom_site_fract_z
_atom_site_U_iso_or_equiv
_atom_site_adp_type
_atom_site_occupancy
_atom_site_site_symmetry_order
_atom_site_calc_flag
_atom_site_refinement_flags_posn
_atom_site_refinement_flags_adp
F22 F 0.1699(2) 0.4017(7) 0.7485(3) 0.0394(12) Uani 1 1 d . .
F2 F 0.4258(2) 0.1181(8) 0.5896(4) 0.0497(15) Uani 1 1 d . .
F3 F 0.3121(3) 0.0159(8) 0.5659(5) 0.0574(18) Uani 1 1 d . .
F5 F 0.3280(3) 0.6400(11) 0.7022(3) 0.0588(16) Uani 1 1 d . .
F6 F 0.4363(2) 0.4960(8) 0.6702(3) 0.0370(12) Uani 1 1 d . .
F23 F 0.0552(2) 0.4833(8) 0.7745(4) 0.0504(15) Uani 1 1 d . .
F25 F 0.0795(3) -0.1201(11) 0.6287(3) 0.0576(16) Uani 1 1 d . .
F26 F 0.1843(2) 0.0487(8) 0.6641(3) 0.0367(11) Uani 1 1 d . .
O8 O 0.4947(2) 0.3690(10) 0.4711(3) 0.0392(14) Uani 1 1 d . .
O28 O 0.2424(2) 0.1483(9) 0.8636(3) 0.0350(13) Uani 1 1 d . .
C1 C 0.4159(3) 0.4748(11) 0.5466(4) 0.0254(15) Uani 1 1 d . .
C2 C 0.3934(4) 0.2447(12) 0.5439(5) 0.0368(18) Uani 1 1 d . .
H2 H 0.3979 0.1895 0.4953 0.044 Uiso 1 1 calc R U
C3 C 0.3289(4) 0.2300(13) 0.5654(5) 0.0390(19) Uani 1 1 d . .
H3 H 0.3041 0.3073 0.5306 0.047 Uiso 1 1 calc R U
C4 C 0.3184(4) 0.3230(15) 0.6378(5) 0.0397(19) Uani 1 1 d . .
H4A H 0.2759 0.3130 0.6502 0.048 Uiso 1 1 calc R U
H4B H 0.3416 0.2446 0.6731 0.048 Uiso 1 1 calc R U
C5 C 0.3373(4) 0.5479(16) 0.6363(5) 0.0391(19) Uani 1 1 d . .
H5 H 0.3121 0.6238 0.6016 0.047 Uiso 1 1 calc R U
C6 C 0.4017(4) 0.5793(12) 0.6159(4) 0.0337(17) Uani 1 1 d . .
H6 H 0.4099 0.7335 0.6120 0.040 Uiso 1 1 calc R U
C7 C 0.3896(4) 0.5993(14) 0.4867(4) 0.0368(18) Uani 1 1 d . .
H7A H 0.3996 0.7485 0.4922 0.044 Uiso 1 1 calc R U
H7B H 0.3464 0.5826 0.4867 0.044 Uiso 1 1 calc R U
H7C H 0.4057 0.5474 0.4424 0.044 Uiso 1 1 calc R U
C8 C 0.4846(3) 0.4714(13) 0.5375(4) 0.0293(16) Uani 1 1 d . .
H8A H 0.5007 0.6163 0.5371 0.035 Uiso 1 1 calc R U
H8B H 0.5035 0.3917 0.5758 0.035 Uiso 1 1 calc R U
C9 C 0.5555(3) 0.3105(14) 0.4599(4) 0.0342(17) Uani 1 1 d . .
H9A H 0.5723 0.2479 0.5029 0.041 Uiso 1 1 calc R U
H9B H 0.5793 0.4358 0.4473 0.041 Uiso 1 1 calc R U
C10 C 0.5566(3) 0.1541(13) 0.4019(5) 0.0326(17) Uani 1 1 d . .
C11 C 0.5791(3) 0.2015(13) 0.3371(4) 0.0332(16) Uani 1 1 d . .
H11 H 0.5962 0.3354 0.3283 0.040 Uiso 1 1 calc R U
C12 C 0.5762(4) 0.0468(17) 0.2832(5) 0.045(2) Uani 1 1 d . .
H12 H 0.5915 0.0794 0.2383 0.054 Uiso 1 1 calc R U
C13 C 0.5524(4) -0.1450(16) 0.2947(5) 0.045(2) Uani 1 1 d . .
H13 H 0.5509 -0.2460 0.2582 0.054 Uiso 1 1 calc R U
C14 C 0.5297(4) -0.1940(14) 0.3608(6) 0.046(2) Uani 1 1 d . .
H14 H 0.5128 -0.3284 0.3696 0.055 Uiso 1 1 calc R U
C15 C 0.5323(4) -0.0406(14) 0.4147(5) 0.0384(19) Uani 1 1 d . .
H15 H 0.5171 -0.0726 0.4597 0.046 Uiso 1 1 calc R U
C21 C 0.1648(3) 0.0383(12) 0.7867(4) 0.0267(16) Uani 1 1 d . .
C22 C 0.1378(4) 0.2640(12) 0.7924(4) 0.0341(17) Uani 1 1 d . .
H22 H 0.1414 0.3138 0.8418 0.041 Uiso 1 1 calc R U
C23 C 0.0736(3) 0.2709(12) 0.7712(5) 0.0351(18) Uani 1 1 d . .
H23 H 0.0498 0.1866 0.8052 0.042 Uiso 1 1 calc R U
C24 C 0.0634(4) 0.1839(15) 0.6982(5) 0.0405(19) Uani 1 1 d . .
H24A H 0.0206 0.1861 0.6869 0.049 Uiso 1 1 calc R U
H24B H 0.0846 0.2712 0.6634 0.049 Uiso 1 1 calc R U
C25 C 0.0865(4) -0.0402(15) 0.6961(5) 0.0380(19) Uani 1 1 d . .
H25 H 0.0628 -0.1280 0.7293 0.046 Uiso 1 1 calc R U
C26 C 0.1514(3) -0.0566(13) 0.7155(4) 0.0316(16) Uani 1 1 d . .
H26 H 0.1631 -0.2084 0.7159 0.038 Uiso 1 1 calc R U
C27 C 0.1388(4) -0.0986(13) 0.8444(4) 0.0363(18) Uani 1 1 d . .
H27A H 0.1578 -0.2372 0.8436 0.044 Uiso 1 1 calc R U
H27B H 0.0961 -0.1151 0.8369 0.044 Uiso 1 1 calc R U
H27C H 0.1457 -0.0316 0.8897 0.044 Uiso 1 1 calc R U
C28 C 0.2328(3) 0.0552(15) 0.7976(5) 0.0350(17) Uani 1 1 d . .
H28A H 0.2511 -0.0863 0.7960 0.042 Uiso 1 1 calc R U
H28B H 0.2507 0.1429 0.7605 0.042 Uiso 1 1 calc R U
C29 C 0.3031(4) 0.2065(15) 0.8753(5) 0.043(2) Uani 1 1 d . .
H29A H 0.3205 0.2682 0.8325 0.051 Uiso 1 1 calc R U
H29B H 0.3268 0.0821 0.8890 0.051 Uiso 1 1 calc R U
C30 C 0.3019(3) 0.3664(14) 0.9334(4) 0.0335(17) Uani 1 1 d . .
C31 C 0.2807(4) 0.5680(14) 0.9223(5) 0.0373(19) Uani 1 1 d . .
H31 H 0.2676 0.6068 0.8770 0.045 Uiso 1 1 calc R U
C32 C 0.2783(4) 0.7135(13) 0.9754(5) 0.0412(19) Uani 1 1 d . .
H32 H 0.2626 0.8500 0.9670 0.049 Uiso 1 1 calc R U
C33 C 0.2985(4) 0.6608(14) 1.0401(5) 0.0412(19) Uani 1 1 d . .
H33 H 0.2970 0.7623 1.0764 0.049 Uiso 1 1 calc R U
C34 C 0.3205(4) 0.4684(16) 1.0537(5) 0.041(2) Uani 1 1 d . .
H34 H 0.3349 0.4368 1.0991 0.049 Uiso 1 1 calc R U
C35 C 0.3223(4) 0.3128(14) 1.0011(5) 0.0394(19) Uani 1 1 d . .
H35 H 0.3368 0.1755 1.0108 0.047 Uiso 1 1 calc R U

loop_
_atom_site_aniso_label
_atom_site_aniso_U_11
_atom_site_aniso_U_22
_atom_site_aniso_U_33
_atom_site_aniso_U_23
_atom_site_aniso_U_13
_atom_site_aniso_U_12
F22 0.037(2) 0.022(2) 0.059(3) 0.005(2) 0.005(2) -0.0026(19)
F2 0.037(3) 0.029(2) 0.084(4) 0.016(2) -0.010(3) 0.0023(19)
F3 0.041(3) 0.029(3) 0.101(5) -0.001(3) -0.004(3) -0.011(2)
F5 0.054(3) 0.078(4) 0.044(3) -0.020(3) 0.012(3) -0.008(3)
F6 0.036(2) 0.050(3) 0.026(2) 0.0041(19) -0.008(2) -0.0038(19)
F23 0.043(3) 0.034(3) 0.074(4) 0.000(2) 0.003(3) 0.016(2)
F25 0.051(3) 0.073(4) 0.049(3) -0.023(3) -0.007(2) -0.011(3)
F26 0.030(2) 0.050(3) 0.030(2) -0.004(2) 0.0080(19) -0.0065(19)
O8 0.024(3) 0.047(3) 0.048(3) -0.006(3) -0.004(2) 0.005(2)
O28 0.026(3) 0.043(3) 0.037(3) -0.004(2) 0.000(2) -0.005(2)
C1 0.018(3) 0.027(4) 0.031(4) -0.003(3) -0.003(3) -0.003(2)
C2 0.035(4) 0.025(4) 0.050(5) -0.003(3) -0.004(4) -0.004(3)
C3 0.032(4) 0.024(4) 0.061(5) -0.001(4) -0.001(4) -0.010(3)
C4 0.032(4) 0.042(5) 0.046(5) 0.007(4) -0.001(3) -0.005(3)
C5 0.030(4) 0.056(5) 0.031(4) -0.004(4) 0.000(3) -0.005(3)
C6 0.036(4) 0.027(4) 0.038(4) 0.002(3) -0.004(3) -0.004(3)
C7 0.038(4) 0.035(4) 0.037(4) 0.007(3) -0.004(3) 0.001(3)
C8 0.019(3) 0.044(4) 0.025(4) -0.001(3) -0.003(3) -0.006(3)
C9 0.025(4) 0.042(4) 0.035(4) -0.001(3) -0.002(3) 0.000(3)
C10 0.014(3) 0.034(4) 0.049(5) 0.003(3) -0.004(3) -0.001(3)
C11 0.023(3) 0.033(4) 0.043(4) -0.001(3) -0.007(3) 0.001(3)
C12 0.031(4) 0.064(6) 0.041(5) -0.001(4) 0.001(4) 0.011(4)
C13 0.029(4) 0.049(5) 0.058(6) -0.011(4) -0.017(4) 0.014(4)
C14 0.037(4) 0.033(4) 0.069(6) 0.001(4) -0.009(4) -0.002(3)
C15 0.026(4) 0.043(5) 0.047(5) 0.004(4) -0.002(3) -0.004(3)
C21 0.022(3) 0.028(4) 0.031(4) -0.002(3) 0.004(3) -0.010(3)
C22 0.036(4) 0.023(3) 0.043(4) 0.001(3) 0.007(3) -0.005(3)
C23 0.030(4) 0.025(4) 0.051(5) 0.003(3) 0.007(3) 0.003(3)
C24 0.028(4) 0.048(5) 0.046(4) 0.007(4) 0.002(3) -0.001(3)
C25 0.031(4) 0.051(5) 0.032(4) -0.007(4) -0.001(3) -0.009(3)
C26 0.027(4) 0.038(4) 0.030(4) 0.000(3) 0.005(3) -0.005(3)
C27 0.044(4) 0.028(4) 0.037(4) 0.006(3) 0.007(3) -0.003(3)
C28 0.025(4) 0.045(4) 0.035(4) -0.004(4) 0.005(3) 0.002(3)
C29 0.025(4) 0.049(5) 0.054(5) -0.012(4) 0.002(3) -0.003(3)
C30 0.026(4) 0.038(4) 0.036(4) -0.007(3) 0.004(3) -0.016(3)
C31 0.032(4) 0.045(5) 0.035(4) 0.011(4) 0.004(3) 0.006(3)
C32 0.033(4) 0.031(4) 0.060(5) -0.004(4) 0.002(4) 0.002(3)
C33 0.034(4) 0.037(4) 0.052(5) -0.010(4) -0.003(4) -0.008(4)
C34 0.033(4) 0.061(6) 0.028(4) 0.004(4) -0.004(3) -0.002(4)
C35 0.032(4) 0.033(4) 0.053(5) 0.008(4) -0.010(4) -0.005(3)

loop_
_atom_type_symbol
_atom_type_description
_atom_type_scat_dispersion_real
_atom_type_scat_dispersion_imag
_atom_type_scat_source
C C 0.0181 0.0091
;
International Tables for Crystallography
(Vol. C, Tables 4.2.6.8 and 6.1.1.4)
;
H H 0.0000 0.0000
;
International Tables for Crystallography
(Vol. C, Table 6.1.1.4)
;
F F 0.0727 0.0534
;
International Tables for Crystallography
(Vol. C, Tables 4.2.6.8 and 6.1.1.4)
;
O O 0.0492 0.0322
;
International Tables for Crystallography
(Vol. C, Tables 4.2.6.8 and 6.1.1.4)
;

loop_
_geom_angle_atom_site_label_1
_geom_angle_atom_site_label_2
_geom_angle_atom_site_label_3
_geom_angle
C9 O8 C8 113.6(6)
C28 O28 C29 113.1(6)
C7 C1 C6 110.6(6)
C7 C1 C2 109.8(6)
C6 C1 C2 111.8(7)
C7 C1 C8 108.2(6)
C6 C1 C8 108.3(6)
C2 C1 C8 108.1(6)
F2 C2 C3 107.4(7)
F2 C2 C1 110.5(6)
C3 C2 C1 111.4(6)
F2 C2 H2 109.2
C3 C2 H2 109.2
C1 C2 H2 109.2
F3 C3 C2 108.6(7)
F3 C3 C4 108.9(8)
C2 C3 C4 111.9(7)
F3 C3 H3 109.1
C2 C3 H3 109.1
C4 C3 H3 109.1
C5 C4 C3 107.9(7)
C5 C4 H4A 110.1
C3 C4 H4A 110.1
C5 C4 H4B 110.1
C3 C4 H4B 110.1
H4A C4 H4B 108.4
F5 C5 C4 109.7(8)
F5 C5 C6 108.6(7)
C4 C5 C6 113.9(7)
F5 C5 H5 108.2
C4 C5 H5 108.2
C6 C5 H5 108.2
F6 C6 C5 107.0(7)
F6 C6 C1 111.5(6)
C5 C6 C1 111.7(7)
F6 C6 H6 108.9
C5 C6 H6 108.9
C1 C6 H6 108.9
C1 C7 H7A 109.5
C1 C7 H7B 109.5
H7A C7 H7B 109.5
C1 C7 H7C 109.5
H7A C7 H7C 109.5
H7B C7 H7C 109.5
O8 C8 C1 105.2(6)
O8 C8 H8A 110.7
C1 C8 H8A 110.7
O8 C8 H8B 110.7
C1 C8 H8B 110.7
H8A C8 H8B 108.8
O8 C9 C10 107.5(6)
O8 C9 H9A 110.2
C10 C9 H9A 110.2
O8 C9 H9B 110.2
C10 C9 H9B 110.2
H9A C9 H9B 108.5
C15 C10 C11 120.3(8)
C15 C10 C9 117.4(8)
C11 C10 C9 122.3(7)
C10 C11 C12 119.1(8)
C10 C11 H11 120.4
C12 C11 H11 120.4
C13 C12 C11 121.4(10)
C13 C12 H12 119.3
C11 C12 H12 119.3
C12 C13 C14 119.6(9)
C12 C13 H13 120.2
C14 C13 H13 120.2
C13 C14 C15 119.3(9)
C13 C14 H14 120.3
C15 C14 H14 120.3
C10 C15 C14 120.3(9)
C10 C15 H15 119.9
C14 C15 H15 119.9
C26 C21 C27 110.3(6)
C26 C21 C28 110.2(6)
C27 C21 C28 108.8(7)
C26 C21 C22 110.5(7)
C27 C21 C22 108.8(6)
C28 C21 C22 108.2(6)
F22 C22 C23 108.3(6)
F22 C22 C21 109.0(6)
C23 C22 C21 112.5(6)
F22 C22 H22 109.0
C23 C22 H22 109.0
C21 C22 H22 109.0
F23 C23 C22 107.3(6)
F23 C23 C24 110.2(7)
C22 C23 C24 112.5(7)
F23 C23 H23 108.9
C22 C23 H23 108.9
C24 C23 H23 108.9
C25 C24 C23 108.3(7)
C25 C24 H24A 110.0
C23 C24 H24A 110.0
C25 C24 H24B 110.0
C23 C24 H24B 110.0
H24A C24 H24B 108.4
F25 C25 C24 109.0(8)
F25 C25 C26 108.2(7)
C24 C25 C26 113.0(7)
F25 C25 H25 108.9
C24 C25 H25 108.9
C26 C25 H25 108.9
F26 C26 C25 107.8(7)
F26 C26 C21 109.6(6)
C25 C26 C21 112.6(6)
F26 C26 H26 108.9
C25 C26 H26 108.9
C21 C26 H26 108.9
C21 C27 H27A 109.5
C21 C27 H27B 109.5
H27A C27 H27B 109.5
C21 C27 H27C 109.5
H27A C27 H27C 109.5
H27B C27 H27C 109.5
O28 C28 C21 107.5(6)
O28 C28 H28A 110.2
C21 C28 H28A 110.2
O28 C28 H28B 110.2
C21 C28 H28B 110.2
H28A C28 H28B 108.5
O28 C29 C30 105.8(7)
O28 C29 H29A 110.6
C30 C29 H29A 110.6
O28 C29 H29B 110.6
C30 C29 H29B 110.6
H29A C29 H29B 108.7
C31 C30 C35 118.4(8)
C31 C30 C29 121.1(8)
C35 C30 C29 120.5(8)
C32 C31 C30 121.5(8)
C32 C31 H31 119.3
C30 C31 H31 119.3
C33 C32 C31 119.6(8)
C33 C32 H32 120.2
C31 C32 H32 120.2
C34 C33 C32 121.6(9)
C34 C33 H33 119.2
C32 C33 H33 119.2
C33 C34 C35 120.5(9)
C33 C34 H34 119.7
C35 C34 H34 119.7
C34 C35 C30 118.4(8)
C34 C35 H35 120.8
C30 C35 H35 120.8

loop_
_geom_bond_atom_site_label_1
_geom_bond_atom_site_label_2
_geom_bond_distance
F22 C22 1.414(9)
F2 C2 1.396(10)
F3 C3 1.412(9)
F5 C5 1.408(11)
F6 C6 1.403(10)
F23 C23 1.413(9)
F25 C25 1.398(11)
F26 C26 1.404(9)
O8 C9 1.437(9)
O8 C8 1.446(11)
O28 C28 1.412(11)
O28 C29 1.437(10)
C1 C7 1.515(11)
C1 C6 1.520(12)
C1 C2 1.549(10)
C1 C8 1.559(9)
C2 C3 1.516(11)
C2 H2 1.0000
C3 C4 1.527(14)
C3 H3 1.0000
C4 C5 1.492(13)
C4 H4A 0.9900
C4 H4B 0.9900
C5 C6 1.519(11)
C5 H5 1.0000
C6 H6 1.0000
C7 H7A 0.9800
C7 H7B 0.9800
C7 H7C 0.9800
C8 H8A 0.9900
C8 H8B 0.9900
C9 C10 1.490(12)
C9 H9A 0.9900
C9 H9B 0.9900
C10 C15 1.376(12)
C10 C11 1.375(12)
C11 C12 1.427(14)
C11 H11 0.9500
C12 C13 1.350(15)
C12 H12 0.9500
C13 C14 1.402(16)
C13 H13 0.9500
C14 C15 1.421(14)
C14 H14 0.9500
C15 H15 0.9500
C21 C26 1.521(11)
C21 C27 1.525(11)
C21 C28 1.554(10)
C21 C22 1.562(11)
C22 C23 1.507(11)
C22 H22 1.0000
C23 C24 1.520(13)
C23 H23 1.0000
C24 C25 1.517(14)
C24 H24A 0.9900
C24 H24B 0.9900
C25 C26 1.515(11)
C25 H25 1.0000
C26 H26 1.0000
C27 H27A 0.9800
C27 H27B 0.9800
C27 H27C 0.9800
C28 H28A 0.9900
C28 H28B 0.9900
C29 C30 1.508(12)
C29 H29A 0.9900
C29 H29B 0.9900
C30 C31 1.384(13)
C30 C35 1.416(13)
C31 C32 1.376(13)
C31 H31 0.9500
C32 C33 1.362(15)
C32 H32 0.9500
C33 C34 1.345(14)
C33 H33 0.9500
C34 C35 1.413(14)
C34 H34 0.9500
C35 H35 0.9500

loop_
_geom_torsion_atom_site_label_1
_geom_torsion_atom_site_label_2
_geom_torsion_atom_site_label_3
_geom_torsion_atom_site_label_4
_geom_torsion
C7 C1 C2 F2 168.2(7)
C6 C1 C2 F2 -68.7(8)
C8 C1 C2 F2 50.4(9)
C7 C1 C2 C3 -72.5(9)
C6 C1 C2 C3 50.6(9)
C8 C1 C2 C3 169.7(7)
F2 C2 C3 F3 -55.4(9)
C1 C2 C3 F3 -176.5(7)
F2 C2 C3 C4 64.9(8)
C1 C2 C3 C4 -56.3(9)
F3 C3 C4 C5 179.1(7)
C2 C3 C4 C5 59.0(9)
C3 C4 C5 F5 179.7(7)
C3 C4 C5 C6 -58.3(10)
F5 C5 C6 F6 55.1(9)
C4 C5 C6 F6 -67.5(9)
F5 C5 C6 C1 177.3(7)
C4 C5 C6 C1 54.8(10)
C7 C1 C6 F6 -166.6(6)
C2 C1 C6 F6 70.7(8)
C8 C1 C6 F6 -48.2(8)
C7 C1 C6 C5 73.8(8)
C2 C1 C6 C5 -48.9(9)
C8 C1 C6 C5 -167.8(7)
C9 O8 C8 C1 -167.5(6)
C7 C1 C8 O8 -60.6(8)
C6 C1 C8 O8 179.5(6)
C2 C1 C8 O8 58.3(8)
C8 O8 C9 C10 163.3(7)
O8 C9 C10 C15 -68.3(9)
O8 C9 C10 C11 109.5(8)
C15 C10 C11 C12 0.6(11)
C9 C10 C11 C12 -177.2(7)
C10 C11 C12 C13 -0.4(12)
C11 C12 C13 C14 0.1(12)
C12 C13 C14 C15 0.0(12)
C11 C10 C15 C14 -0.4(12)
C9 C10 C15 C14 177.4(7)
C13 C14 C15 C10 0.2(12)
C26 C21 C22 F22 -70.2(7)
C27 C21 C22 F22 168.6(7)
C28 C21 C22 F22 50.5(9)
C26 C21 C22 C23 50.0(8)
C27 C21 C22 C23 -71.2(9)
C28 C21 C22 C23 170.7(7)
F22 C22 C23 F23 -56.0(8)
C21 C22 C23 F23 -176.6(7)
F22 C22 C23 C24 65.4(8)
C21 C22 C23 C24 -55.2(9)
F23 C23 C24 C25 177.2(6)
C22 C23 C24 C25 57.5(9)
C23 C24 C25 F25 -177.9(6)
C23 C24 C25 C26 -57.6(9)
F25 C25 C26 F26 55.6(9)
C24 C25 C26 F26 -65.2(9)
F25 C25 C26 C21 176.6(7)
C24 C25 C26 C21 55.8(10)
C27 C21 C26 F26 -169.4(7)
C28 C21 C26 F26 -49.3(8)
C22 C21 C26 F26 70.2(7)
C27 C21 C26 C25 70.5(9)
C28 C21 C26 C25 -169.4(7)
C22 C21 C26 C25 -49.8(8)
C29 O28 C28 C21 -169.9(7)
C26 C21 C28 O28 178.7(7)
C27 C21 C28 O28 -60.2(8)
C22 C21 C28 O28 57.8(8)
C28 O28 C29 C30 160.5(7)
O28 C29 C30 C31 -71.9(10)
O28 C29 C30 C35 107.7(9)
C35 C30 C31 C32 -1.1(12)
C29 C30 C31 C32 178.6(8)
C30 C31 C32 C33 1.7(13)
C31 C32 C33 C34 -0.5(13)
C32 C33 C34 C35 -1.2(14)
C33 C34 C35 C30 1.7(13)
C31 C30 C35 C34 -0.6(12)
C29 C30 C35 C34 179.8(7)
